data_4326097
loop_
_publ_author_name
'Javier Cepeda'
'Rolindes Balda'
'Garikoitz Beobide'
'Oscar Castillo'
'Joaqu\'in Fern\'andez'
'Antonio Luque'
'Sonia P\'erez-Y\'a\~nez'
'Pascual Rom\'an'
'Daniel Vallejo-S\'anchez'

_publ_contact_author
;
 Oscar Castillo. Departamento de Quimica Inorganica. 
Facultad de Ciencia y Tecnologia
Universidad del Pais Vasco,  Apdo. 644, 
E-48080 Bilbao, Spain
;
_publ_contact_author_email oscar.castillo@ehu.es
_publ_contact_author_fax '+34-946 013 500'
_publ_contact_author_phone '+34-946 015 991'
_publ_section_title
;
 Lanthanide(III)/Pyrimidine-4,6-dicarboxylate/Oxalate Extended Frameworks:
 A Detailed Study Based on the Lanthanide Contraction and Temperature
 Effects
;
_journal_name_full 'Inorganic Chemistry'
_journal_page_first 8437
_journal_page_last 8451
_journal_paper_doi 10.1021/ic201013v
_journal_volume 50
_journal_year 2011
_chemical_compound_source 'synthesis as described'
_chemical_formula_moiety 'C14 H10 Eu2 N4 O15, 5(H2 O)'
_chemical_formula_structural 'C14 H10 Eu2 N4 O15, 5(H2 O)'
_chemical_formula_sum 'C14 H20 Eu2 N4 O20'
_chemical_formula_weight 868.25
_chemical_name_systematic
;
poly-{[(mu-oxalato)(mu3-pyrimidine-4,6-dicarboxylato)-k2N,O:k2N',O':kO''
(mu4-pyrimidine-4,6-dicarboxylato)-k2N,O:k2N',O':kO'':kO''')-
triacuadieuropium(III)]pentahydrate}
;
_space_group_IT_number 33
_symmetry_cell_setting orthorhombic
_symmetry_Int_Tables_number 33
_symmetry_space_group_name_Hall 'P 2c -2n'
_symmetry_space_group_name_H-M 'P n a 21'
_atom_sites_solution_hydrogens geom
_atom_sites_solution_primary direct
_atom_sites_solution_secondary difmap
_audit_creation_method SHELXL97
_cell_angle_alpha 90.00
_cell_angle_beta 90.00
_cell_angle_gamma 90.00
_cell_formula_units_Z 4
_cell_length_a 11.8280(3)
_cell_length_b 10.9430(17)
_cell_length_c 19.2610(4)
_cell_measurement_reflns_used 11430
_cell_measurement_temperature 100(2)
_cell_measurement_theta_max 30.07
_cell_measurement_theta_min 3.30
_cell_volume 2493.0(4)
_computing_cell_refinement 'CrysAlis CCD (Oxford Diffraction, 2003)'
_computing_data_collection 'CrysAlis CCD (Oxford Diffraction, 2003)'
_computing_data_reduction 'CrysAlis RED (Oxford Diffraction, 2003)'
_computing_molecular_graphics 'Ortep-3 (Farrugia, 1997)'
_computing_publication_material 'WinGX (Farrugia, 1999)'
_computing_structure_refinement 'SHELXL-97 (Sheldrick, 1997)'
_computing_structure_solution 'Sir92 (Altomare et al., 1993)'
_diffrn_ambient_temperature 100(2)
_diffrn_measured_fraction_theta_full 0.999
_diffrn_measured_fraction_theta_max 0.999
_diffrn_measurement_device_type Xcalibur
_diffrn_measurement_method \w
_diffrn_radiation_monochromator graphite
_diffrn_radiation_source 'fine-focus sealed tube'
_diffrn_radiation_type MoK\a
_diffrn_radiation_wavelength 0.71073
_diffrn_reflns_av_R_equivalents 0.0438
_diffrn_reflns_av_sigmaI/netI 0.0788
_diffrn_reflns_limit_h_max 14
_diffrn_reflns_limit_h_min -16
_diffrn_reflns_limit_k_max 15
_diffrn_reflns_limit_k_min -6
_diffrn_reflns_limit_l_max 21
_diffrn_reflns_limit_l_min -27
_diffrn_reflns_number 11430
_diffrn_reflns_theta_full 30.07
_diffrn_reflns_theta_max 30.07
_diffrn_reflns_theta_min 3.30
_diffrn_standards_decay_% 0
_diffrn_standards_interval_count 0
_diffrn_standards_interval_time 0
_diffrn_standards_number 0
_exptl_absorpt_coefficient_mu 5.086
_exptl_absorpt_correction_T_max 0.680
_exptl_absorpt_correction_T_min 0.402
_exptl_absorpt_correction_type numerical
_exptl_absorpt_process_details
;
CrysAlis RED, Oxford Diffraction Ltd.,
Version 1.170.32 (release 06.06.2003 CrysAlis170 VC++)
(compiled Jun  6 2003,13:53:32)
Analytical numeric absorption correction using a multifaceted crystal
model based on expressions derived by R.C. Clark & J.S. Reid.
;
_exptl_crystal_colour colourless
_exptl_crystal_density_diffrn 2.313
_exptl_crystal_density_meas 2.31(1)
_exptl_crystal_density_method flotation
_exptl_crystal_description 'rectangular block'
_exptl_crystal_F_000 1672
_exptl_crystal_size_max 0.35
_exptl_crystal_size_mid 0.28
_exptl_crystal_size_min 0.17
_refine_diff_density_max 1.758
_refine_diff_density_min -0.841
_refine_diff_density_rms 0.195
_refine_ls_abs_structure_details 'Flack H D (1983), Acta Cryst. A39, 876-881'
_refine_ls_abs_structure_Flack 0.534(14)
_refine_ls_extinction_method none
_refine_ls_goodness_of_fit_ref 0.917
_refine_ls_hydrogen_treatment constr
_refine_ls_matrix_type full
_refine_ls_number_parameters 337
_refine_ls_number_reflns 6035
_refine_ls_number_restraints 1
_refine_ls_restrained_S_all 0.911
_refine_ls_R_factor_all 0.0394
_refine_ls_R_factor_gt 0.0301
_refine_ls_shift/su_max 0.016
_refine_ls_shift/su_mean 0.000
_refine_ls_structure_factor_coef Fsqd
_refine_ls_weighting_details 'calc w=1/[\s^2^(Fo^2^)+(0.0208P)^2^+0.0000P] where P=(Fo^2^+2Fc^2^)/3'
_refine_ls_weighting_scheme calc
_refine_ls_wR_factor_gt 0.0608
_refine_ls_wR_factor_ref 0.0619
_reflns_number_gt 4932
_reflns_number_total 6035
_reflns_threshold_expression >2sigma(I)
_cod_data_source_file ic201013v_si_002_17.cif
_cod_data_source_block 4-Eu
_cod_database_code 4326097

loop_
_symmetry_equiv_pos_as_xyz
'x, y, z'
'-x, -y, z+1/2'
'-x+1/2, y+1/2, z+1/2'
'x+1/2, -y+1/2, z'

loop_
_atom_site_label
_atom_site_type_symbol
_atom_site_fract_x
_atom_site_fract_y
_atom_site_fract_z
_atom_site_U_iso_or_equiv
_atom_site_adp_type
_atom_site_occupancy
_atom_site_symmetry_multiplicity
_atom_site_calc_flag
_atom_site_refinement_flags
Eu1 Eu 0.15751(3) 0.13755(2) 0.896995(16) 0.00407(6) Uani 1 1 d .
Eu2 Eu -0.02847(3) 0.61894(2) 0.682539(18) 0.00401(6) Uani 1 1 d .
N11 N 0.1161(5) 0.2301(4) 0.7717(3) 0.0047(11) Uani 1 1 d .
C12 C 0.0584(6) 0.3313(5) 0.7591(3) 0.0063(13) Uani 1 1 d .
H12 H 0.0055 0.3544 0.7923 0.008 Uiso 1 1 calc R
N13 N 0.0684(5) 0.4026(4) 0.7043(3) 0.0052(11) Uani 1 1 d .
C14 C 0.1421(6) 0.3644(5) 0.6560(3) 0.0055(12) Uani 1 1 d .
C15 C 0.2031(6) 0.2573(5) 0.6629(3) 0.0063(13) Uani 1 1 d .
H15 H 0.2499 0.2295 0.6275 0.008 Uiso 1 1 calc R
C16 C 0.1922(6) 0.1942(5) 0.7232(3) 0.0062(14) Uani 1 1 d .
C17 C 0.2673(6) 0.0865(5) 0.7412(3) 0.0045(12) Uani 1 1 d .
O171 O 0.2595(4) 0.0456(4) 0.8016(2) 0.0090(10) Uani 1 1 d .
O172 O 0.3333(4) 0.0492(4) 0.6950(2) 0.0071(9) Uani 1 1 d .
C18 C 0.1600(6) 0.4485(5) 0.5938(3) 0.0083(14) Uani 1 1 d .
O181 O 0.1035(4) 0.5461(4) 0.5930(2) 0.0089(10) Uani 1 1 d .
O182 O 0.2308(5) 0.4146(5) 0.5506(3) 0.0244(14) Uani 1 1 d .
N21 N 0.0093(5) 0.0011(4) 0.8227(3) 0.0065(11) Uani 1 1 d .
C22 C 0.0274(6) -0.1017(5) 0.7859(3) 0.0053(12) Uani 1 1 d .
H22 H 0.1015 -0.1296 0.7833 0.006 Uiso 1 1 calc R
N23 N -0.0511(5) -0.1675(4) 0.7527(3) 0.0063(12) Uani 1 1 d .
C24 C -0.1562(6) -0.1266(5) 0.7578(3) 0.0085(13) Uani 1 1 d .
C25 C -0.1846(6) -0.0208(5) 0.7937(4) 0.0053(12) Uani 1 1 d .
H25 H -0.2589 0.0064 0.7971 0.006 Uiso 1 1 calc R
C26 C -0.0973(6) 0.0405(5) 0.8237(3) 0.0041(12) Uani 1 1 d .
C27 C -0.1160(6) 0.1603(5) 0.8624(3) 0.0067(14) Uani 1 1 d .
O271 O -0.0353(4) 0.2050(3) 0.8957(3) 0.0083(8) Uani 1 1 d .
O272 O -0.2117(4) 0.2075(4) 0.8542(2) 0.0057(9) Uani 1 1 d .
C28 C -0.2492(6) -0.2038(5) 0.7226(3) 0.0070(13) Uani 1 1 d .
O281 O -0.2174(4) -0.3005(3) 0.6935(3) 0.0090(10) Uani 1 1 d .
O282 O -0.3486(4) -0.1665(4) 0.7264(3) 0.0091(10) Uani 1 1 d .
O33 O -0.1241(4) 0.5918(4) 0.5710(2) 0.0072(10) Uani 1 1 d .
C32 C -0.1205(6) 0.6772(5) 0.5269(4) 0.0065(13) Uani 1 1 d .
O31 O -0.1533(4) 0.6734(4) 0.4653(3) 0.0105(11) Uani 1 1 d .
O36 O -0.0146(4) 0.7953(4) 0.6081(3) 0.0077(11) Uani 1 1 d .
C35 C -0.0682(6) 0.7989(5) 0.5514(4) 0.0054(14) Uani 1 1 d .
O34 O -0.0818(4) 0.8902(4) 0.5136(2) 0.0103(10) Uani 1 1 d .
O1W O 0.1773(4) -0.0767(4) 0.9232(2) 0.0102(11) Uani 1 1 d .
O2W O 0.3358(4) 0.1161(4) 0.9575(2) 0.0119(10) Uani 1 1 d .
O3W O -0.0481(4) 0.5825(4) 0.8065(2) 0.0079(10) Uani 1 1 d .
O4W O 0.0057(4) 0.7456(4) 0.9124(3) 0.0190(12) Uiso 1 1 d .
O5W O -0.1117(5) 0.3528(5) 0.5233(3) 0.0245(13) Uiso 1 1 d .
O6W O 0.1330(4) 0.9921(4) 0.5983(3) 0.0149(11) Uiso 1 1 d .
O7W O 0.4503(5) 0.3451(5) 0.6082(3) 0.0274(13) Uiso 1 1 d .
O8W O -0.1601(6) -0.1071(5) 0.9650(3) 0.0376(16) Uiso 1 1 d .
H11W H 0.1237 -0.1292 0.9225 0.056 Uiso 1 1 d .
H12W H 0.2038 -0.0826 0.9645 0.056 Uiso 1 1 d .
H21W H 0.3570 0.1021 0.9994 0.056 Uiso 1 1 d .
H22W H 0.3846 0.1686 0.9430 0.056 Uiso 1 1 d .
H31W H -0.0947 0.5417 0.8440 0.056 Uiso 1 1 d .
H32W H -0.0132 0.6416 0.8306 0.056 Uiso 1 1 d .

loop_
_atom_site_aniso_label
_atom_site_aniso_U_11
_atom_site_aniso_U_22
_atom_site_aniso_U_33
_atom_site_aniso_U_23
_atom_site_aniso_U_13
_atom_site_aniso_U_12
Eu1 0.00365(14) 0.00452(9) 0.00405(14) -0.00020(15) 0.00011(15) -0.00030(13)
Eu2 0.00324(14) 0.00371(9) 0.00509(14) 0.00073(14) -0.00035(16) -0.00009(12)
N11 0.0046(14) 0.0045(13) 0.0049(14) -0.0006(9) 0.0007(9) -0.0003(9)
C12 0.0064(16) 0.0066(15) 0.0059(15) -0.0009(9) 0.0002(10) -0.0006(10)
N13 0.004(3) 0.005(2) 0.007(3) 0.0025(18) -0.002(2) -0.002(2)
C14 0.0056(15) 0.0059(13) 0.0051(14) 0.0002(9) 0.0002(9) -0.0003(10)
C15 0.0065(16) 0.0063(14) 0.0060(16) -0.0002(9) 0.0005(10) -0.0007(9)
C16 0.006(4) 0.005(2) 0.007(3) -0.002(2) -0.001(3) -0.002(2)
C17 0.0046(15) 0.0043(14) 0.0048(15) -0.0009(9) -0.0005(10) -0.0007(9)
O171 0.013(3) 0.0093(19) 0.005(3) 0.0016(18) -0.001(2) 0.006(2)
O172 0.0062(12) 0.0075(11) 0.0075(13) -0.0003(9) 0.0009(9) 0.0002(9)
C18 0.010(4) 0.012(3) 0.003(3) 0.001(2) -0.001(3) -0.007(3)
O181 0.011(3) 0.009(2) 0.007(3) 0.0026(18) 0.002(2) 0.004(2)
O182 0.033(4) 0.022(3) 0.018(3) 0.013(2) 0.018(3) 0.019(3)
N21 0.0062(14) 0.0064(13) 0.0068(14) -0.0001(9) 0.0005(9) 0.0005(9)
C22 0.0048(15) 0.0055(14) 0.0056(15) 0.0001(9) -0.0003(10) -0.0003(10)
N23 0.007(3) 0.003(2) 0.009(3) 0.002(2) 0.000(2) 0.001(2)
C24 0.004(3) 0.012(3) 0.010(3) 0.005(3) -0.003(3) 0.001(3)
C25 0.0049(15) 0.0053(14) 0.0056(15) 0.0002(9) -0.0005(10) 0.0004(9)
C26 0.0038(15) 0.0041(14) 0.0042(15) 0.0001(9) 0.0000(10) 0.0008(9)
C27 0.008(3) 0.007(3) 0.005(3) 0.003(2) 0.000(3) -0.001(3)
O271 0.0078(12) 0.0088(10) 0.0084(12) -0.0011(9) 0.0007(10) -0.0002(9)
O272 0.004(2) 0.0093(18) 0.004(2) -0.0044(17) 0.001(2) 0.0023(19)
C28 0.0070(16) 0.0073(15) 0.0069(16) 0.0002(9) -0.0006(10) 0.0001(10)
O281 0.004(2) 0.0064(16) 0.016(3) -0.0022(19) 0.002(2) 0.0014(17)
O282 0.007(3) 0.0070(18) 0.013(3) -0.0035(17) 0.001(2) 0.001(2)
O33 0.0079(13) 0.0067(12) 0.0071(13) 0.0011(9) -0.0010(9) 0.0004(9)
C32 0.0066(16) 0.0064(15) 0.0065(16) 0.0000(9) 0.0005(10) 0.0003(10)
O31 0.015(3) 0.0080(18) 0.008(3) 0.0042(17) 0.001(2) -0.002(2)
O36 0.010(3) 0.0066(19) 0.007(3) 0.0026(18) -0.005(2) 0.000(2)
C35 0.005(4) 0.005(2) 0.006(3) -0.001(2) 0.002(3) 0.002(3)
O34 0.014(3) 0.0077(19) 0.009(2) 0.0025(19) -0.005(2) -0.004(2)
O1W 0.012(3) 0.0057(17) 0.013(3) 0.0012(17) -0.002(2) 0.0011(19)
O2W 0.007(2) 0.015(2) 0.014(3) 0.009(2) -0.003(2) -0.006(2)
O3W 0.010(3) 0.0078(18) 0.006(2) 0.0023(17) 0.000(2) -0.0046(19)

loop_
_atom_type_symbol
_atom_type_description
_atom_type_scat_dispersion_real
_atom_type_scat_dispersion_imag
_atom_type_scat_source
C C 0.0033 0.0016 'International Tables Vol C Tables 4.2.6.8 and 6.1.1.4'
H H 0.0000 0.0000 'International Tables Vol C Tables 4.2.6.8 and 6.1.1.4'
N N 0.0061 0.0033 'International Tables Vol C Tables 4.2.6.8 and 6.1.1.4'
O O 0.0106 0.0060 'International Tables Vol C Tables 4.2.6.8 and 6.1.1.4'
Eu Eu -0.1578 3.6682 'International Tables Vol C Tables 4.2.6.8 and 6.1.1.4'

loop_
_geom_angle_atom_site_label_1
_geom_angle_atom_site_label_2
_geom_angle_atom_site_label_3
_geom_angle
_geom_angle_site_symmetry_1
_geom_angle_site_symmetry_3
O271 Eu1 O1W 113.22(15) . .
O271 Eu1 O171 126.55(17) . .
O1W Eu1 O171 72.89(15) . .
O271 Eu1 O2W 149.70(17) . .
O1W Eu1 O2W 73.76(15) . .
O171 Eu1 O2W 83.72(16) . .
O271 Eu1 O34 72.42(17) . 2_565
O1W Eu1 O34 73.82(15) . 2_565
O171 Eu1 O34 146.31(14) . 2_565
O2W Eu1 O34 82.21(17) . 2_565
O271 Eu1 O272 112.71(14) . 4
O1W Eu1 O272 133.28(16) . 4
O171 Eu1 O272 73.51(15) . 4
O2W Eu1 O272 71.16(15) . 4
O34 Eu1 O272 129.12(14) 2_565 4
O271 Eu1 O31 74.11(16) . 2_565
O1W Eu1 O31 135.27(15) . 2_565
O171 Eu1 O31 140.27(16) . 2_565
O2W Eu1 O31 80.86(16) . 2_565
O34 Eu1 O31 66.62(15) 2_565 2_565
O272 Eu1 O31 66.89(15) 4 2_565
O271 Eu1 N11 72.47(17) . .
O1W Eu1 N11 125.30(15) . .
O171 Eu1 N11 63.98(15) . .
O2W Eu1 N11 129.30(17) . .
O34 Eu1 N11 144.60(17) 2_565 .
O272 Eu1 N11 63.01(16) 4 .
O31 Eu1 N11 99.30(15) 2_565 .
O271 Eu1 N21 63.20(15) . .
O1W Eu1 N21 68.76(16) . .
O171 Eu1 N21 72.09(17) . .
O2W Eu1 N21 139.83(15) . .
O34 Eu1 N21 100.38(16) 2_565 .
O272 Eu1 N21 127.95(15) 4 .
O31 Eu1 N21 137.27(17) 2_565 .
N11 Eu1 N21 67.18(16) . .
O271 Eu1 C35 68.41(18) . 2_565
O1W Eu1 C35 92.77(15) . 2_565
O171 Eu1 C35 162.19(15) . 2_565
O2W Eu1 C35 82.10(17) . 2_565
O34 Eu1 C35 19.70(15) 2_565 2_565
O272 Eu1 C35 111.62(16) 4 2_565
O31 Eu1 C35 47.01(16) 2_565 2_565
N11 Eu1 C35 133.80(16) . 2_565
N21 Eu1 C35 113.14(17) . 2_565
O271 Eu1 C32 71.80(17) . 2_565
O1W Eu1 C32 117.29(16) . 2_565
O171 Eu1 C32 155.77(18) . 2_565
O2W Eu1 C32 78.87(17) . 2_565
O34 Eu1 C32 47.05(16) 2_565 2_565
O272 Eu1 C32 84.93(16) 4 2_565
O31 Eu1 C32 19.61(16) 2_565 2_565
N11 Eu1 C32 115.84(16) . 2_565
N21 Eu1 C32 131.52(18) . 2_565
C35 Eu1 C32 27.53(15) 2_565 2_565
O271 Eu1 H12W 117.2 . .
O1W Eu1 H12W 17.0 . .
O171 Eu1 H12W 84.1 . .
O2W Eu1 H12W 61.4 . .
O34 Eu1 H12W 62.3 2_565 .
O272 Eu1 H12W 129.2 4 .
O31 Eu1 H12W 118.8 2_565 .
N11 Eu1 H12W 141.8 . .
N21 Eu1 H12W 84.1 . .
C35 Eu1 H12W 79.7 2_565 .
C32 Eu1 H12W 101.9 2_565 .
O282 Eu2 O36 88.56(16) 4 .
O282 Eu2 O281 136.67(15) 4 1_565
O36 Eu2 O281 79.77(16) . 1_565
O282 Eu2 O3W 76.66(16) 4 .
O36 Eu2 O3W 136.21(15) . .
O281 Eu2 O3W 83.44(17) 1_565 .
O282 Eu2 O33 139.65(17) 4 .
O36 Eu2 O33 66.81(15) . .
O281 Eu2 O33 72.10(16) 1_565 .
O3W Eu2 O33 142.98(16) . .
O282 Eu2 O181 75.46(17) 4 .
O36 Eu2 O181 78.41(16) . .
O281 Eu2 O181 140.18(16) 1_565 .
O3W Eu2 O181 134.11(15) . .
O33 Eu2 O181 68.79(16) . .
O282 Eu2 O172 136.82(14) 4 4_455
O36 Eu2 O172 134.31(16) . 4_455
O281 Eu2 O172 69.55(14) 1_565 4_455
O3W Eu2 O172 73.73(15) . 4_455
O33 Eu2 O172 71.89(14) . 4_455
O181 Eu2 O172 104.28(15) . 4_455
O282 Eu2 N13 75.56(15) 4 .
O36 Eu2 N13 140.94(17) . .
O281 Eu2 N13 135.20(15) 1_565 .
O3W Eu2 N13 74.96(15) . .
O33 Eu2 N13 103.26(16) . .
O181 Eu2 N13 63.22(15) . .
O172 Eu2 N13 66.91(15) 4_455 .
O282 Eu2 N23 73.68(17) 4 1_565
O36 Eu2 N23 67.24(16) . 1_565
O281 Eu2 N23 63.28(16) 1_565 1_565
O3W Eu2 N23 69.07(15) . 1_565
O33 Eu2 N23 119.77(15) . 1_565
O181 Eu2 N23 133.72(16) . 1_565
O172 Eu2 N23 121.83(16) 4_455 1_565
N13 Eu2 N23 136.86(16) . 1_565
O282 Eu2 C35 106.11(17) 4 .
O36 Eu2 C35 19.69(16) . .
O281 Eu2 C35 73.22(17) 1_565 .
O3W Eu2 C35 148.43(15) . .
O33 Eu2 C35 47.27(15) . .
O181 Eu2 C35 75.05(16) . .
O172 Eu2 C35 115.61(17) 4_455 .
N13 Eu2 C35 136.57(16) . .
N23 Eu2 C35 81.39(16) 1_565 .
O282 Eu2 C32 126.28(17) 4 .
O36 Eu2 C32 46.96(16) . .
O281 Eu2 C32 72.46(17) 1_565 .
O3W Eu2 C32 154.85(17) . .
O33 Eu2 C32 19.85(15) . .
O181 Eu2 C32 68.26(17) . .
O172 Eu2 C32 90.79(16) 4_455 .
N13 Eu2 C32 117.61(16) . .
N23 Eu2 C32 104.91(16) 1_565 .
C35 Eu2 C32 27.50(15) . .
C12 N11 C16 117.3(6) . .
C12 N11 Eu1 125.4(4) . .
C16 N11 Eu1 113.1(4) . .
N13 C12 N11 126.6(6) . .
N13 C12 H12 116.7 . .
N11 C12 H12 116.7 . .
C12 N13 C14 115.4(5) . .
C12 N13 Eu2 127.9(4) . .
C14 N13 Eu2 116.5(4) . .
N13 C14 C15 122.4(6) . .
N13 C14 C18 116.5(5) . .
C15 C14 C18 121.0(6) . .
C16 C15 C14 117.7(6) . .
C16 C15 H15 121.2 . .
C14 C15 H15 121.2 . .
N11 C16 C15 120.3(6) . .
N11 C16 C17 117.2(6) . .
C15 C16 C17 122.5(6) . .
O171 C17 O172 126.2(6) . .
O171 C17 C16 116.6(6) . .
O172 C17 C16 117.1(6) . .
C17 O171 Eu1 126.5(4) . .
C17 O172 Eu2 136.3(4) . 4
O182 C18 O181 127.2(6) . .
O182 C18 C14 116.2(6) . .
O181 C18 C14 116.6(6) . .
C18 O181 Eu2 127.1(4) . .
C26 N21 C22 115.3(6) . .
C26 N21 Eu1 115.2(4) . .
C22 N21 Eu1 129.5(5) . .
N23 C22 N21 126.3(7) . .
N23 C22 H22 116.9 . .
N21 C22 H22 116.9 . .
C24 N23 C22 115.7(6) . .
C24 N23 Eu2 114.9(4) . 1_545
C22 N23 Eu2 129.3(5) . 1_545
N23 C24 C25 123.0(6) . .
N23 C24 C28 116.8(6) . .
C25 C24 C28 120.1(6) . .
C26 C25 C24 116.0(6) . .
C26 C25 H25 122.0 . .
C24 C25 H25 122.0 . .
N21 C26 C25 123.6(6) . .
N21 C26 C27 115.0(6) . .
C25 C26 C27 121.5(6) . .
O271 C27 O272 126.3(6) . .
O271 C27 C26 118.5(6) . .
O272 C27 C26 115.1(6) . .
C27 O271 Eu1 127.7(4) . .
C27 O272 Eu1 144.8(4) . 4_455
O282 C28 O281 125.8(6) . .
O282 C28 C24 117.8(5) . .
O281 C28 C24 116.4(6) . .
C28 O281 Eu2 128.7(4) . 1_545
C28 O282 Eu2 154.9(5) . 4_455
C32 O33 Eu2 119.0(4) . .
O31 C32 O33 127.1(6) . .
O31 C32 C35 116.3(5) . .
O33 C32 C35 116.6(6) . .
O31 C32 Eu2 166.7(4) . .
O33 C32 Eu2 41.2(3) . .
C35 C32 Eu2 75.7(3) . .
O31 C32 Eu1 41.2(3) . 2_564
O33 C32 Eu1 167.0(5) . 2_564
C35 C32 Eu1 75.6(3) . 2_564
Eu2 C32 Eu1 151.3(2) . 2_564
C32 O31 Eu1 119.2(4) . 2_564
C35 O36 Eu2 120.3(4) . .
O34 C35 O36 126.5(6) . .
O34 C35 C32 117.5(6) . .
O36 C35 C32 116.0(5) . .
O34 C35 Eu1 41.2(3) . 2_564
O36 C35 Eu1 165.0(5) . 2_564
C32 C35 Eu1 76.9(3) . 2_564
O34 C35 Eu2 164.2(5) . .
O36 C35 Eu2 40.0(3) . .
C32 C35 Eu2 76.8(3) . .
Eu1 C35 Eu2 153.7(2) 2_564 .
C35 O34 Eu1 119.1(4) . 2_564
Eu1 O1W H11W 125.3 . .
Eu1 O1W H12W 107.7 . .
H11W O1W H12W 103.6 . .
Eu1 O2W H21W 136.4 . .
Eu1 O2W H22W 111.3 . .
H21W O2W H22W 103.3 . .
Eu2 O3W H31W 145.5 . .
Eu2 O3W H32W 110.3 . .
H31W O3W H32W 101.5 . .

loop_
_geom_bond_atom_site_label_1
_geom_bond_atom_site_label_2
_geom_bond_distance
_geom_bond_site_symmetry_2
Eu1 O271 2.397(4) .
Eu1 O1W 2.409(4) .
Eu1 O171 2.417(5) .
Eu1 O2W 2.421(5) .
Eu1 O34 2.437(5) 2_565
Eu1 O272 2.438(4) 4
Eu1 O31 2.452(4) 2_565
Eu1 N11 2.663(6) .
Eu1 N21 2.710(5) .
Eu1 C35 3.232(7) 2_565
Eu1 C32 3.251(7) 2_565
Eu1 H12W 2.7918 .
Eu2 O282 2.348(5) 4
Eu2 O36 2.410(4) .
Eu2 O281 2.412(5) 1_565
Eu2 O3W 2.432(5) .
Eu2 O33 2.447(5) .
Eu2 O181 2.458(5) .
Eu2 O172 2.473(4) 4_455
Eu2 N13 2.664(5) .
Eu2 N23 2.713(5) 1_565
Eu2 C35 3.237(7) .
Eu2 C32 3.252(7) .
N11 C12 1.323(8) .
N11 C16 1.356(9) .
C12 N13 1.317(8) .
C12 H12 0.9300 .
N13 C14 1.342(8) .
C14 C15 1.382(8) .
C14 C18 1.525(8) .
C15 C16 1.357(8) .
C15 H15 0.9300 .
C16 C17 1.516(9) .
C17 O171 1.250(7) .
C17 O172 1.252(8) .
O172 Eu2 2.473(4) 4
C18 O182 1.238(8) .
C18 O181 1.260(8) .
N21 C26 1.333(8) .
N21 C22 1.347(7) .
C22 N23 1.337(8) .
C22 H22 0.9300 .
N23 C24 1.325(9) .
N23 Eu2 2.713(5) 1_545
C24 C25 1.390(9) .
C24 C28 1.544(9) .
C25 C26 1.360(9) .
C25 H25 0.9300 .
C26 C27 1.524(8) .
C27 O271 1.250(8) .
C27 O272 1.254(8) .
O272 Eu1 2.438(4) 4_455
C28 O282 1.246(8) .
C28 O281 1.255(7) .
O281 Eu2 2.412(5) 1_545
O282 Eu2 2.348(5) 4_455
O33 C32 1.262(8) .
C32 O31 1.250(8) .
C32 C35 1.542(8) .
C32 Eu1 3.251(7) 2_564
O31 Eu1 2.452(4) 2_564
O36 C35 1.263(8) .
C35 O34 1.247(8) .
C35 Eu1 3.232(7) 2_564
O34 Eu1 2.437(5) 2_564
O1W H11W 0.8559 .
O1W H12W 0.8566 .
O2W H21W 0.8582 .
O2W H22W 0.8609 .
O3W H31W 1.0120 .
O3W H32W 0.8962 .

loop_
_geom_hbond_atom_site_label_D
_geom_hbond_atom_site_label_H
_geom_hbond_atom_site_label_A
_geom_hbond_distance_DH
_geom_hbond_distance_HA
_geom_hbond_distance_DA
_geom_hbond_angle_DHA
_geom_hbond_site_symmetry_A
O1W H11W O4W 0.86 1.97 2.819(7) 174.9 1_545
O1W H12W O182 0.86 1.83 2.686(7) 175.1 3_545
O2W H21W O181 0.86 1.96 2.814(6) 171.7 3_545
O2W H22W O271 0.86 1.91 2.751(6) 166.4 4
O3W H31W O171 1.01 1.91 2.313(7) 100.3 ?
O3W H32W O4W 0.90 1.96 2.784(7) 152.7 .
